data_7031665
loop_
_publ_author_name
'Koike, Shiori'
'Hirakawa, Takeshi'
'Yamanishi, Katsunori'
'Kondo, Mitsuru'

_publ_section_title
;
 Two new coordination polymers, a trinuclear metal complex and their
 interconversion depending on the solvent.
;
_journal_issue 34
_journal_name_full 'Dalton transactions (Cambridge, England : 2003)'
_journal_page_first 12832
_journal_paper_doi 10.1039/c4dt01644k
_journal_volume 43
_journal_year 2014
_chemical_formula_moiety 'C24 H32 Cu N6 O2 S2'
_chemical_formula_sum 'C24 H32 Cu N6 O2 S2'
_chemical_formula_weight 564.22
_space_group_IT_number 2
_symmetry_cell_setting triclinic
_symmetry_Int_Tables_number 2
_symmetry_space_group_name_Hall '-P 1'
_symmetry_space_group_name_H-M 'P -1'
_atom_sites_solution_hydrogens geom
_atom_sites_solution_primary direct
_atom_sites_solution_secondary difmap
_cell_angle_alpha 98.566(8)
_cell_angle_beta 102.233(14)
_cell_angle_gamma 93.892(14)
_cell_formula_units_Z 1
_cell_length_a 8.933(7)
_cell_length_b 9.721(8)
_cell_length_c 9.751(9)
_cell_measurement_reflns_used 1771
_cell_measurement_temperature 293
_cell_measurement_theta_max 27.50
_cell_measurement_theta_min 3.28
_cell_volume 814.0(12)
_computing_cell_refinement CrystalClear
_computing_data_collection 'CrystalClear (Rigaku/MSC Inc., 2006)'
_computing_data_reduction CrystalClear
_computing_molecular_graphics 'CrystalStructure 4.0'
_computing_publication_material 'CrystalStructure 4.0 (Rigaku, 2010)'
_computing_structure_refinement 'SHELXL97 (Sheldrick, 2008)'
_computing_structure_solution 'SIR92 (Altomare, et al., 1994)'
_diffrn_ambient_temperature 293
_diffrn_detector_area_resol_mean 7.314
_diffrn_measured_fraction_theta_full 0.960
_diffrn_measured_fraction_theta_max 0.960
_diffrn_measurement_device_type 'Rigaku Mercury70'
_diffrn_radiation_type 'Mo Ka'
_diffrn_radiation_wavelength 0.71070
_diffrn_reflns_av_R_equivalents 0.0529
_diffrn_reflns_limit_h_max 8
_diffrn_reflns_limit_h_min -10
_diffrn_reflns_limit_k_max 11
_diffrn_reflns_limit_k_min -11
_diffrn_reflns_limit_l_max 10
_diffrn_reflns_limit_l_min -11
_diffrn_reflns_number 5176
_diffrn_reflns_theta_full 25.00
_diffrn_reflns_theta_max 25.00
_diffrn_standards_number 0
_exptl_absorpt_coefficient_mu 0.826
_exptl_absorpt_correction_T_max 0.952
_exptl_absorpt_correction_T_min 0.743
_exptl_absorpt_correction_type multi-scan
_exptl_absorpt_process_details 'REQAB (Rigaku, 1998)'
_exptl_crystal_colour lightGreen
_exptl_crystal_density_diffrn 1.151
_exptl_crystal_density_method 'not measured'
_exptl_crystal_description needle
_exptl_crystal_F_000 295.00
_exptl_crystal_size_max 0.540
_exptl_crystal_size_mid 0.060
_exptl_crystal_size_min 0.060
_refine_diff_density_max 0.470
_refine_diff_density_min -0.460
_refine_ls_extinction_method none
_refine_ls_goodness_of_fit_ref 1.011
_refine_ls_hydrogen_treatment constr
_refine_ls_number_parameters 235
_refine_ls_number_reflns 2764
_refine_ls_number_restraints 174
_refine_ls_R_factor_gt 0.0729
_refine_ls_shift/su_max 0.000
_refine_ls_structure_factor_coef Fsqd
_refine_ls_weighting_details 'w = 1/[?^2^(Fo^2^)+(0.0136P)^2^+1.9913P] where P=(Fo^2^+2Fc^2^)/3'
_refine_ls_weighting_scheme calc
_refine_ls_wR_factor_ref 0.1636
_reflns_number_gt 1687
_reflns_number_total 2765
_reflns_threshold_expression F^2^>2.0?(F^2^)
_cod_data_source_file c4dt01644k2.cif
_cod_data_source_block Compound-2
_cod_depositor_comments 'Adding full bibliography for 7031663--7031665.cif.'
_cod_original_cell_volume 813.9(12)
_cod_database_code 7031665

loop_
_symmetry_equiv_pos_site_id
_symmetry_equiv_pos_as_xyz
1 +X,+Y,+Z
2 -X,-Y,-Z

loop_
_atom_site_label
_atom_site_type_symbol
_atom_site_fract_x
_atom_site_fract_y
_atom_site_fract_z
_atom_site_U_iso_or_equiv
_atom_site_adp_type
_atom_site_occupancy
_atom_site_symmetry_multiplicity
_atom_site_calc_flag
_atom_site_refinement_flags
Cu1 Cu 0.4782(11) 0.5064(16) 0.5003(17) 0.0583(15) Uani 0.5000 2 d .
S2 S 0.3641(3) 0.10449(18) 0.13663(17) 0.0899(6) Uani 1.0 2 d .
O1 O 0.2286(9) 0.5548(10) 0.4652(10) 0.092(3) Uani 0.5000 2 d .
O2A O 0.0129(16) 0.459(2) 0.2220(16) 0.105(4) Uani 0.2500 2 d .
O3B O 0.0154(15) 0.3415(19) 0.3091(16) 0.095(4) Uani 0.2500 2 d .
N1 N 0.4614(5) 0.3755(5) 0.6374(5) 0.0618(12) Uani 1.0 2 d .
N2 N 0.3617(5) 0.2024(5) 0.7216(5) 0.0617(12) Uani 1.0 2 d .
N3 N 0.4335(6) 0.3437(5) 0.3447(5) 0.0754(14) Uani 1.0 2 d .
C1 C 0.3603(6) 0.2638(6) 0.6086(6) 0.0640(15) Uani 1.0 2 d .
C2 C 0.4708(7) 0.2805(7) 0.8318(6) 0.0799(19) Uani 1.0 2 d .
C3 C 0.5292(7) 0.3846(7) 0.7774(6) 0.0813(19) Uani 1.0 2 d .
C4 C 0.2722(7) 0.0717(6) 0.7299(6) 0.0690(16) Uani 1.0 2 d .
C5 C 0.1301(6) 0.0342(5) 0.6096(6) 0.0543(13) Uani 1.0 2 d .
C6 C 0.1407(6) -0.0454(6) 0.4818(6) 0.0571(13) Uani 1.0 2 d .
C7 C 0.2941(7) -0.0963(7) 0.4619(8) 0.088(2) Uani 1.0 2 d .
C8 C 0.0092(6) -0.0820(6) 0.3723(6) 0.0583(13) Uani 1.0 2 d .
C9 C 0.0212(9) -0.1751(8) 0.2363(7) 0.099(3) Uani 1.0 2 d .
C10 C 0.4047(7) 0.2450(6) 0.2567(6) 0.0625(14) Uani 1.0 2 d .
C11A C 0.022(3) 0.330(3) 0.135(3) 0.095(4) Uani 0.2500 2 d .
C12A C -0.131(3) 0.239(3) 0.116(3) 0.101(5) Uani 0.2500 2 d .
C13A C -0.224(3) 0.322(3) 0.209(3) 0.096(4) Uani 0.2500 2 d .
C14A C -0.115(3) 0.453(3) 0.287(3) 0.092(4) Uani 0.2500 2 d .
C15B C -0.011(3) 0.261(3) 0.1703(18) 0.097(5) Uani 0.2500 2 d .
C16B C -0.144(3) 0.316(4) 0.0705(19) 0.098(5) Uani 0.2500 2 d .
C17B C -0.218(3) 0.409(4) 0.1737(19) 0.093(5) Uani 0.2500 2 d .
C18B C -0.131(2) 0.384(4) 0.3206(19) 0.093(5) Uani 0.2500 2 d .
H1 H 0.2958 0.2319 0.5196 0.0767 Uiso 1.0 2 calc R
H2 H 0.4981 0.2642 0.9250 0.0958 Uiso 1.0 2 calc R
H3 H 0.6059 0.4539 0.8284 0.0975 Uiso 1.0 2 calc R
H4A H 0.2412 0.0818 0.8201 0.0828 Uiso 1.0 2 calc R
H4B H 0.3373 -0.0041 0.7271 0.0828 Uiso 1.0 2 calc R
H7A H 0.3135 -0.0752 0.3737 0.1061 Uiso 1.0 2 calc R
H7B H 0.2897 -0.1955 0.4601 0.1061 Uiso 1.0 2 calc R
H7C H 0.3755 -0.0502 0.5393 0.1061 Uiso 1.0 2 calc R
H9A H 0.1162 -0.2172 0.2522 0.1188 Uiso 1.0 2 calc R
H9B H 0.0188 -0.1200 0.1621 0.1188 Uiso 1.0 2 calc R
H9C H -0.0637 -0.2470 0.2086 0.1188 Uiso 1.0 2 calc R
H11A H 0.1074 0.2837 0.1808 0.1139 Uiso 0.2500 2 calc R
H11B H 0.0392 0.3465 0.0437 0.1139 Uiso 0.2500 2 calc R
H12A H -0.1859 0.2222 0.0166 0.1207 Uiso 0.2500 2 calc R
H12B H -0.1130 0.1498 0.1458 0.1207 Uiso 0.2500 2 calc R
H13A H -0.2534 0.2678 0.2764 0.1147 Uiso 0.2500 2 calc R
H13B H -0.3165 0.3486 0.1508 0.1147 Uiso 0.2500 2 calc R
H14A H -0.1678 0.5367 0.2794 0.1107 Uiso 0.2500 2 calc R
H14B H -0.0807 0.4473 0.3870 0.1107 Uiso 0.2500 2 calc R
H15A H -0.0374 0.1637 0.1741 0.1159 Uiso 0.2500 2 calc R
H15B H 0.0817 0.2685 0.1341 0.1159 Uiso 0.2500 2 calc R
H16A H -0.1048 0.3690 0.0067 0.1175 Uiso 0.2500 2 calc R
H16B H -0.2168 0.2389 0.0147 0.1175 Uiso 0.2500 2 calc R
H17A H -0.3273 0.3812 0.1576 0.1115 Uiso 0.2500 2 calc R
H17B H -0.2023 0.5066 0.1642 0.1115 Uiso 0.2500 2 calc R
H18A H -0.1192 0.4686 0.3898 0.1111 Uiso 0.2500 2 calc R
H18B H -0.1895 0.3112 0.3520 0.1111 Uiso 0.2500 2 calc R

loop_
_atom_site_aniso_label
_atom_site_aniso_U_11
_atom_site_aniso_U_22
_atom_site_aniso_U_33
_atom_site_aniso_U_12
_atom_site_aniso_U_13
_atom_site_aniso_U_23
Cu1 0.060(5) 0.054(3) 0.0568(7) -0.007(4) 0.015(4) 0.0027(13)
S2 0.1227(15) 0.0735(11) 0.0597(10) 0.0042(10) 0.0047(9) -0.0076(8)
O1 0.068(6) 0.100(7) 0.103(7) 0.005(5) 0.017(5) 0.011(6)
O2A 0.061(7) 0.159(11) 0.087(8) -0.009(7) 0.012(6) 0.006(7)
O3B 0.053(6) 0.157(10) 0.069(7) 0.010(7) 0.004(5) 0.013(6)
N1 0.064(3) 0.057(3) 0.058(3) -0.013(2) 0.006(3) 0.008(2)
N2 0.060(3) 0.066(3) 0.053(3) -0.010(2) 0.000(2) 0.015(2)
N3 0.101(4) 0.058(3) 0.063(3) -0.012(3) 0.022(3) 0.001(3)
C1 0.066(4) 0.063(4) 0.056(4) -0.010(3) 0.003(3) 0.012(3)
C2 0.084(5) 0.086(5) 0.056(4) -0.026(4) -0.008(3) 0.016(3)
C3 0.084(5) 0.079(4) 0.062(4) -0.032(4) -0.014(3) 0.014(3)
C4 0.066(4) 0.076(4) 0.062(4) -0.012(3) 0.003(3) 0.025(3)
C5 0.053(4) 0.054(3) 0.052(3) -0.013(3) 0.005(3) 0.013(3)
C6 0.051(3) 0.060(3) 0.063(4) -0.003(3) 0.019(3) 0.013(3)
C7 0.072(5) 0.095(5) 0.103(6) 0.013(4) 0.029(4) 0.017(4)
C8 0.060(4) 0.058(3) 0.055(3) -0.009(3) 0.017(3) 0.003(3)
C9 0.098(6) 0.113(6) 0.075(5) -0.011(5) 0.025(4) -0.019(4)
C10 0.073(4) 0.061(4) 0.054(4) -0.004(3) 0.015(3) 0.016(3)
C11A 0.056(6) 0.153(11) 0.074(7) 0.008(7) 0.019(6) 0.006(7)
C12A 0.066(7) 0.153(11) 0.076(8) 0.005(8) 0.014(6) 0.004(8)
C13A 0.056(6) 0.154(11) 0.073(7) 0.004(8) 0.020(6) 0.006(7)
C14A 0.055(6) 0.153(11) 0.067(7) 0.006(7) 0.023(6) 0.003(7)
C15B 0.056(7) 0.153(11) 0.077(8) 0.018(8) 0.015(6) 0.003(8)
C16B 0.060(6) 0.155(11) 0.074(8) 0.015(8) 0.011(6) 0.006(7)
C17B 0.055(7) 0.154(11) 0.070(8) 0.015(8) 0.018(6) 0.011(8)
C18B 0.057(7) 0.159(11) 0.062(8) 0.009(8) 0.021(6) 0.007(7)

loop_
_atom_type_symbol
_atom_type_description
_atom_type_scat_dispersion_real
_atom_type_scat_dispersion_imag
_atom_type_scat_source
C C 0.0033 0.0016
;
International Tables for Crystallography
(1992, Vol. C, Tables 4.2.6.8 and 6.1.1.4)
;
H H 0.0000 0.0000
;
International Tables for Crystallography
(1992, Vol. C, Table 6.1.1.4)
;
N N 0.0061 0.0033
;
International Tables for Crystallography
(1992, Vol. C, Tables 4.2.6.8 and 6.1.1.4)
;
O O 0.0106 0.0060
;
International Tables for Crystallography
(1992, Vol. C, Tables 4.2.6.8 and 6.1.1.4)
;
Cu Cu 0.3201 1.2651
;
International Tables for Crystallography
(1992, Vol. C, Tables 4.2.6.8 and 6.1.1.4)
;
S S 0.1246 0.1234
;
International Tables for Crystallography
(1992, Vol. C, Tables 4.2.6.8 and 6.1.1.4)
;

loop_
_geom_angle_atom_site_label_1
_geom_angle_atom_site_label_2
_geom_angle_atom_site_label_3
_geom_angle
_geom_angle_publ_flag
_geom_angle_site_symmetry_1
_geom_angle_site_symmetry_3
N1 Cu1 N1 168.1(7) yes . 2_666
N1 Cu1 N3 88.7(7) yes . .
N1 Cu1 N3 90.7(7) yes . 2_666
N1 Cu1 N3 88.6(7) yes 2_666 .
N1 Cu1 N3 89.4(7) yes 2_666 2_666
N3 Cu1 N3 167.8(7) yes . 2_666
C11A O2A C14A 112.3(18) yes . .
C15B O3B C18B 104.3(15) yes . .
Cu1 N1 Cu1 11.9(5) yes . 2_666
Cu1 N1 C1 123.6(5) yes . .
Cu1 N1 C3 131.2(5) yes . .
Cu1 N1 C1 127.9(5) yes 2_666 .
Cu1 N1 C3 127.0(5) yes 2_666 .
C1 N1 C3 104.7(5) yes . .
C1 N2 C2 106.6(5) yes . .
C1 N2 C4 128.1(4) yes . .
C2 N2 C4 125.2(5) yes . .
Cu1 N3 Cu1 12.2(5) yes . 2_666
Cu1 N3 C10 177.3(7) yes . .
Cu1 N3 C10 168.3(6) yes 2_666 .
N1 C1 N2 112.0(5) yes . .
N2 C2 C3 105.8(5) yes . .
N1 C3 C2 110.8(5) yes . .
N2 C4 C5 112.5(5) yes . .
C4 C5 C6 119.7(5) yes . .
C4 C5 C8 119.6(5) yes . 2_556
C6 C5 C8 120.7(5) yes . 2_556
C5 C6 C7 120.6(5) yes . .
C5 C6 C8 119.6(5) yes . .
C7 C6 C8 119.8(5) yes . .
C5 C8 C6 119.7(5) yes 2_556 .
C5 C8 C9 121.5(5) yes 2_556 .
C6 C8 C9 118.8(6) yes . .
S2 C10 N3 178.6(6) yes . .
O2A C11A C12A 107.4(19) yes . .
C11A C12A C13A 105.8(18) yes . .
C12A C13A C14A 105.0(18) yes . .
O2A C14A C13A 107.5(19) yes . .
O3B C15B C16B 110(2) yes . .
C15B C16B C17B 103.4(15) yes . .
C16B C17B C18B 103(2) yes . .
O3B C18B C17B 108.7(17) yes . .
N1 C1 H1 124.002 no . .
N2 C1 H1 124.007 no . .
N2 C2 H2 127.096 no . .
C3 C2 H2 127.101 no . .
N1 C3 H3 124.579 no . .
C2 C3 H3 124.574 no . .
N2 C4 H4A 109.094 no . .
N2 C4 H4B 109.087 no . .
C5 C4 H4A 109.094 no . .
C5 C4 H4B 109.090 no . .
H4A C4 H4B 107.840 no . .
C6 C7 H7A 109.466 no . .
C6 C7 H7B 109.472 no . .
C6 C7 H7C 109.471 no . .
H7A C7 H7B 109.471 no . .
H7A C7 H7C 109.474 no . .
H7B C7 H7C 109.474 no . .
C8 C9 H9A 109.474 no . .
C8 C9 H9B 109.470 no . .
C8 C9 H9C 109.476 no . .
H9A C9 H9B 109.460 no . .
H9A C9 H9C 109.477 no . .
H9B C9 H9C 109.471 no . .
O2A C11A H11A 110.243 no . .
O2A C11A H11B 110.239 no . .
C12A C11A H11A 110.249 no . .
C12A C11A H11B 110.243 no . .
H11A C11A H11B 108.513 no . .
C11A C12A H12A 110.574 no . .
C11A C12A H12B 110.573 no . .
C13A C12A H12A 110.572 no . .
C13A C12A H12B 110.572 no . .
H12A C12A H12B 108.716 no . .
C12A C13A H13A 110.752 no . .
C12A C13A H13B 110.748 no . .
C14A C13A H13A 110.751 no . .
C14A C13A H13B 110.749 no . .
H13A C13A H13B 108.830 no . .
O2A C14A H14A 110.206 no . .
O2A C14A H14B 110.210 no . .
C13A C14A H14A 110.203 no . .
C13A C14A H14B 110.204 no . .
H14A C14A H14B 108.482 no . .
O3B C15B H15A 109.736 no . .
O3B C15B H15B 109.735 no . .
C16B C15B H15A 109.733 no . .
C16B C15B H15B 109.736 no . .
H15A C15B H15B 108.214 no . .
C15B C16B H16A 111.086 no . .
C15B C16B H16B 111.083 no . .
C17B C16B H16A 111.086 no . .
C17B C16B H16B 111.079 no . .
H16A C16B H16B 109.051 no . .
C16B C17B H17A 111.208 no . .
C16B C17B H17B 111.200 no . .
C18B C17B H17A 111.213 no . .
C18B C17B H17B 111.205 no . .
H17A C17B H17B 109.123 no . .
O3B C18B H18A 109.957 no . .
O3B C18B H18B 109.954 no . .
C17B C18B H18A 109.967 no . .
C17B C18B H18B 109.960 no . .
H18A C18B H18B 108.336 no . .

loop_
_geom_bond_atom_site_label_1
_geom_bond_atom_site_label_2
_geom_bond_distance
_geom_bond_publ_flag
_geom_bond_site_symmetry_2
Cu1 N1 2.000(18) yes .
Cu1 N1 2.023(18) yes 2_666
Cu1 N3 1.976(15) yes .
Cu1 N3 1.927(14) yes 2_666
S2 C10 1.626(6) yes .
O2A C11A 1.42(3) yes .
O2A C14A 1.42(3) yes .
O3B C15B 1.42(3) yes .
O3B C18B 1.42(3) yes .
N1 C1 1.319(7) yes .
N1 C3 1.358(7) yes .
N2 C1 1.327(8) yes .
N2 C2 1.376(7) yes .
N2 C4 1.477(8) yes .
N3 C10 1.162(7) yes .
C2 C3 1.336(10) yes .
C4 C5 1.516(7) yes .
C5 C6 1.391(8) yes .
C5 C8 1.393(8) yes 2_556
C6 C7 1.528(9) yes .
C6 C8 1.395(7) yes .
C8 C9 1.519(9) yes .
C11A C12A 1.54(3) yes .
C12A C13A 1.54(4) yes .
C13A C14A 1.54(3) yes .
C15B C16B 1.54(4) yes .
C16B C17B 1.54(4) yes .
C17B C18B 1.54(3) yes .
C1 H1 0.930 no .
C2 H2 0.930 no .
C3 H3 0.930 no .
C4 H4A 0.970 no .
C4 H4B 0.970 no .
C7 H7A 0.960 no .
C7 H7B 0.960 no .
C7 H7C 0.960 no .
C9 H9A 0.960 no .
C9 H9B 0.960 no .
C9 H9C 0.960 no .
C11A H11A 0.970 no .
C11A H11B 0.970 no .
C12A H12A 0.970 no .
C12A H12B 0.970 no .
C13A H13A 0.970 no .
C13A H13B 0.970 no .
C14A H14A 0.970 no .
C14A H14B 0.970 no .
C15B H15A 0.970 no .
C15B H15B 0.970 no .
C16B H16A 0.970 no .
C16B H16B 0.970 no .
C17B H17A 0.970 no .
C17B H17B 0.970 no .
C18B H18A 0.970 no .
C18B H18B 0.970 no .

loop_
_geom_contact_atom_site_label_1
_geom_contact_atom_site_label_2
_geom_contact_distance
_geom_contact_publ_flag
_geom_contact_site_symmetry_2
N2 C6 3.299(6) no .
N2 C7 3.483(8) no .
N2 C8 3.324(7) no 2_556
N2 C9 3.528(10) no 2_556
N3 C1 2.981(9) no .
N3 C3 3.080(9) no 2_666
C1 C5 2.933(8) no .
C1 C6 3.388(7) no .
C1 C7 3.538(9) no .
C1 C10 3.515(9) no .
C3 C4 3.594(9) no .
C4 C7 2.919(10) no .
C4 C9 2.936(10) no 2_556
C5 C5 2.771(7) no 2_556
C6 C6 2.795(8) no 2_556
C7 C9 2.888(9) no .
C8 C8 2.791(8) no 2_556
Cu1 O1 2.275(13) no .
Cu1 O1 2.687(14) no 2_666
O1 Cu1 2.275(13) no .
O1 Cu1 2.687(14) no 2_666
O1 O2A 2.714(16) no .
O1 O3B 2.746(16) no .
O1 O3B 3.505(19) no 2_566
O1 N1 3.173(10) no .
O1 N1 3.201(11) no 2_666
O1 N3 3.105(11) no .
O1 N3 3.194(9) no 2_666
O1 C1 3.503(12) no .
O1 C7 3.409(12) no 1_565
O1 C13A 3.23(3) no 2_566
O1 C14A 3.20(2) no .
O1 C14A 2.82(3) no 2_566
O1 C17B 3.51(3) no 2_566
O1 C18B 3.43(2) no .
O1 C18B 2.44(3) no 2_566
O2A O1 2.714(16) no .
O2A C9 3.53(3) no 1_565
O3B O1 2.746(16) no .
O3B O1 3.505(19) no 2_566
N1 O1 3.173(10) no .
N1 O1 3.201(11) no 2_666
N3 O1 3.105(11) no .
N3 O1 3.194(9) no 2_666
N3 C13A 3.59(3) no 1_655
C1 O1 3.503(12) no .
C7 O1 3.409(12) no 1_545
C9 O2A 3.53(3) no 1_545
C9 C16B 3.52(3) no 2_555
C10 C11A 3.56(2) no .
C10 C13A 3.49(3) no 1_655
C11A C10 3.56(2) no .
C13A O1 3.23(3) no 2_566
C13A N3 3.59(3) no 1_455
C13A C10 3.49(3) no 1_455
C14A O1 3.20(2) no .
C14A O1 2.82(3) no 2_566
C16B C9 3.52(3) no 2_555
C17B O1 3.51(3) no 2_566
C18B O1 3.43(2) no .
C18B O1 2.44(3) no 2_566
Cu1 H1 3.0825 no .
Cu1 H1 3.1933 no 2_666
Cu1 H3 3.2891 no .
Cu1 H3 3.2204 no 2_666
S2 H7A 3.1843 no .
O2A H12A 3.0045 no .
O2A H12B 3.0608 no .
O2A H13A 3.1017 no .
O2A H13B 2.9625 no .
O3B H16A 2.9753 no .
O3B H16B 3.1433 no .
O3B H17A 3.1801 no .
O3B H17B 2.8788 no .
N1 H2 3.1152 no .
N2 H3 3.0624 no .
N2 H7C 2.8346 no .
N2 H9C 2.9286 no 2_556
N3 H1 2.6192 no .
N3 H3 2.7702 no 2_666
C1 H2 3.0700 no .
C1 H3 3.0168 no .
C1 H4A 3.2064 no .
C1 H4B 3.0147 no .
C1 H7C 3.0446 no .
C1 H9C 3.5015 no 2_556
C2 H1 3.0646 no .
C2 H4A 2.6924 no .
C2 H4B 2.8834 no .
C2 H9C 3.5610 no 2_556
C3 H1 3.0192 no .
C4 H1 2.7871 no .
C4 H2 2.8277 no .
C4 H7B 3.4474 no .
C4 H7C 2.4344 no .
C4 H9B 3.0441 no 2_556
C4 H9C 2.7086 no 2_556
C5 H1 2.7057 no .
C5 H7A 3.1954 no .
C5 H7B 3.0805 no .
C5 H7C 2.5806 no .
C5 H9A 3.3008 no 2_556
C5 H9B 2.8763 no 2_556
C5 H9C 2.7007 no 2_556
C6 H1 2.8819 no .
C6 H4A 3.2546 no .
C6 H4B 2.6088 no .
C6 H9A 2.5453 no .
C6 H9B 3.0354 no .
C6 H9C 3.1890 no .
C7 H1 3.1549 no .
C7 H4B 2.5458 no .
C7 H9A 2.3959 no .
C7 H9B 3.3651 no .
C8 H1 3.4335 no 2_556
C8 H4A 2.5971 no 2_556
C8 H4B 3.2472 no 2_556
C8 H7A 2.7120 no .
C8 H7B 2.8246 no .
C8 H7C 3.3026 no .
C9 H4A 2.5519 no 2_556
C9 H7A 2.7093 no .
C9 H7B 2.9205 no .
C10 H1 2.9443 no .
C10 H3 3.1612 no 2_666
C10 H7A 3.5723 no .
C11A H13A 3.1326 no .
C11A H13B 3.0794 no .
C11A H14A 3.0866 no .
C11A H14B 2.9046 no .
C12A H14A 3.1625 no .
C12A H14B 3.0129 no .
C13A H11A 3.0748 no .
C13A H11B 3.1348 no .
C14A H11A 2.9234 no .
C14A H11B 3.0736 no .
C14A H12A 3.1197 no .
C14A H12B 3.0662 no .
C15B H17A 3.1128 no .
C15B H17B 3.0261 no .
C15B H18A 3.0697 no .
C15B H18B 2.6383 no .
C16B H18A 3.1999 no .
C16B H18B 2.8661 no .
C17B H15A 2.9671 no .
C17B H15B 3.1541 no .
C18B H15A 2.6745 no .
C18B H15B 3.0543 no .
C18B H16A 3.1028 no .
C18B H16B 3.0158 no .
H1 H4A 3.5689 no .
H1 H4B 3.2680 no .
H1 H7A 3.1397 no .
H1 H7C 2.9028 no .
H2 H3 2.4244 no .
H2 H4A 2.7153 no .
H2 H4B 3.0672 no .
H4A H7C 3.3367 no .
H4A H9A 3.5095 no 2_556
H4A H9B 2.4148 no 2_556
H4A H9C 2.3378 no 2_556
H4B H7A 3.3701 no .
H4B H7B 2.8986 no .
H4B H7C 1.9266 no .
H7A H9A 2.1707 no .
H7A H9B 2.9416 no .
H7A H9C 3.5873 no .
H7B H9A 2.2479 no .
H7B H9B 3.5690 no .
H7B H9C 3.5170 no .
H7C H9A 3.3503 no .
H11A H12A 2.7409 no .
H11A H12B 2.2188 no .
H11A H13A 3.5398 no .
H11A H14B 3.2000 no .
H11B H12A 2.2191 no .
H11B H12B 2.6989 no .
H11B H13B 3.5491 no .
H12A H13A 2.7070 no .
H12A H13B 2.2242 no .
H12B H13A 2.2240 no .
H12B H13B 2.7437 no .
H12B H14B 3.3985 no .
H13A H14A 2.6667 no .
H13A H14B 2.2259 no .
H13B H14A 2.2273 no .
H13B H14B 2.7702 no .
H15A H16A 2.7792 no .
H15A H16B 2.2268 no .
H15A H17A 3.4445 no .
H15A H18A 3.5813 no .
H15A H18B 2.7268 no .
H15B H16A 2.2312 no .
H15B H16B 2.6513 no .
H15B H17B 3.5763 no .
H15B H18B 3.5518 no .
H16A H17A 2.7106 no .
H16A H17B 2.2411 no .
H16B H17A 2.2409 no .
H16B H17B 2.7676 no .
H16B H18B 3.2130 no .
H17A H18A 2.5950 no .
H17A H18B 2.2542 no .
H17B H18A 2.2613 no .
H17B H18B 2.8200 no .
Cu1 H7B 3.4791 no 1_565
S2 H2 3.1386 no 1_554
S2 H4A 3.0182 no 1_554
S2 H4B 3.0113 no 2_656
S2 H11A 3.0351 no .
S2 H12A 3.4267 no 2_555
S2 H13A 3.5642 no 1_655
S2 H13B 3.5510 no 1_655
S2 H15B 3.0719 no .
S2 H16B 3.4878 no 2_555
O1 H1 3.3325 no .
O1 H3 3.4818 no 2_666
O1 H7B 2.4617 no 1_565
O1 H9A 3.3206 no 1_565
O1 H11A 3.4598 no .
O1 H13A 2.7909 no 2_566
O1 H14A 3.5993 no .
O1 H14A 2.9076 no 2_566
O1 H14B 2.7904 no .
O1 H14B 2.1533 no 2_566
O1 H17A 3.5448 no 2_566
O1 H18A 3.0643 no .
O1 H18A 1.9131 no 2_566
O1 H18B 2.1515 no 2_566
O2A H9A 3.1723 no 1_565
O2A H9C 2.9990 no 1_565
O2A H11B 3.4015 no 2_565
O3B H1 3.2336 no .
O3B H18A 3.1444 no 2_566
N1 H7B 3.1358 no 2_656
N1 H14A 3.0441 no 2_566
N1 H17A 3.3198 no 2_566
N1 H17B 3.4657 no 2_566
N1 H18A 3.4818 no 2_566
N2 H7A 3.4783 no 2_656
N2 H14A 3.1669 no 2_566
N2 H17B 3.3983 no 2_566
N3 H7B 3.3346 no 2_656
N3 H11A 2.9826 no .
N3 H13A 3.1205 no 1_655
N3 H13B 3.2199 no 1_655
N3 H15B 3.3361 no .
N3 H17A 3.1267 no 1_655
N3 H18B 3.3905 no 1_655
C1 H7A 3.5337 no 2_656
C1 H7B 3.4203 no 2_656
C1 H14A 2.9206 no 2_566
C1 H17B 3.4875 no 2_566
C1 H18A 3.4889 no 2_566
C2 H7A 3.5610 no 2_656
C2 H12A 3.3419 no 1_656
C2 H13B 3.2302 no 1_656
C2 H14A 3.4122 no 2_566
C2 H16B 3.0645 no 1_656
C2 H17A 3.2720 no 1_656
C2 H17B 3.2748 no 2_566
C3 H7B 3.4755 no 2_656
C3 H13B 3.3937 no 2_566
C3 H14A 3.3194 no 2_566
C3 H16A 3.5752 no 1_656
C3 H16B 3.4201 no 1_656
C3 H17A 3.0746 no 2_566
C3 H17B 3.3037 no 2_566
C4 H12B 3.0362 no 2_556
C4 H13A 3.2838 no 2_556
C4 H15A 3.3658 no 2_556
C5 H12B 3.2094 no 2_556
C5 H13A 3.4587 no 2_556
C5 H15A 3.2510 no 2_556
C5 H18B 3.4974 no 2_556
C6 H13A 3.4717 no 2_556
C6 H18B 3.2544 no 2_556
C7 H7C 3.1921 no 2_656
C7 H13A 3.3171 no 2_556
C7 H18B 3.1799 no 2_556
C8 H12B 3.4562 no .
C8 H15A 3.2842 no .
C9 H11B 2.9015 no 2_555
C9 H12A 3.1216 no 2_555
C9 H14A 3.2994 no 1_545
C9 H15A 3.4911 no .
C9 H15B 3.4952 no 2_555
C9 H16A 3.0544 no 2_555
C9 H16B 3.3062 no 2_555
C9 H17B 3.4598 no 1_545
C10 H2 3.5349 no 1_554
C10 H4B 3.3919 no 2_656
C10 H7B 3.5620 no 2_656
C10 H7C 3.3723 no 2_656
C10 H11A 2.6695 no .
C10 H13A 3.0106 no 1_655
C10 H13B 3.0569 no 1_655
C10 H15B 2.9180 no .
C10 H17A 3.0584 no 1_655
C10 H18B 3.5348 no 1_655
C11A H9B 3.2247 no 2_555
C11A H9C 3.4334 no 2_555
C12A H2 3.4810 no 1_454
C12A H4A 3.3936 no 2_556
C12A H4B 3.5542 no 2_556
C12A H9A 3.5920 no 2_555
C12A H9B 3.1706 no 2_555
C13A H2 3.2516 no 1_454
C13A H4B 3.3770 no 2_556
C14A H9C 3.1492 no 1_565
C14A H14B 3.2549 no 2_566
C15B H9B 3.3112 no 2_555
C16B H2 3.1859 no 1_454
C16B H3 3.3917 no 1_454
C16B H9A 3.2151 no 2_555
C16B H9B 3.1742 no 2_555
C17B H2 3.1923 no 1_454
C17B H3 3.5054 no 1_454
C17B H9C 3.4679 no 1_565
C18B H7B 3.4658 no 2_556
C18B H18A 3.2753 no 2_566
H1 O1 3.3325 no .
H1 O3B 3.2336 no .
H1 H11A 3.5003 no .
H1 H14A 3.1925 no 2_566
H1 H18A 3.4920 no 2_566
H2 S2 3.1386 no 1_556
H2 C10 3.5349 no 1_556
H2 C12A 3.4810 no 1_656
H2 C13A 3.2516 no 1_656
H2 C16B 3.1859 no 1_656
H2 C17B 3.1923 no 1_656
H2 H12A 2.8503 no 1_656
H2 H13B 2.4483 no 1_656
H2 H16A 3.5102 no 1_656
H2 H16B 2.5524 no 1_656
H2 H17A 2.5217 no 1_656
H3 O1 3.4818 no 2_666
H3 C16B 3.3917 no 1_656
H3 C17B 3.5054 no 1_656
H3 H11A 3.5140 no 2_666
H3 H11B 3.4836 no 2_666
H3 H12A 3.5000 no 1_656
H3 H13B 3.3973 no 1_656
H3 H13B 3.3449 no 2_566
H3 H16A 3.0321 no 1_656
H3 H16B 3.2462 no 1_656
H3 H17A 3.3285 no 1_656
H3 H17A 3.0668 no 2_566
H3 H17B 3.3049 no 1_656
H4A S2 3.0182 no 1_556
H4A C12A 3.3936 no 2_556
H4A H12B 2.5542 no 2_556
H4A H13A 3.4040 no 2_556
H4A H15A 2.9163 no 2_556
H4B S2 3.0113 no 2_656
H4B C10 3.3919 no 2_656
H4B C12A 3.5542 no 2_556
H4B C13A 3.3770 no 2_556
H4B H7A 3.5341 no 2_656
H4B H12B 2.9574 no 2_556
H4B H13A 2.6149 no 2_556
H4B H15A 3.3892 no 2_556
H4B H18B 3.0981 no 2_556
H7A N2 3.4783 no 2_656
H7A C1 3.5337 no 2_656
H7A C2 3.5610 no 2_656
H7A H4B 3.5341 no 2_656
H7A H7C 2.8566 no 2_656
H7B Cu1 3.4791 no 1_545
H7B O1 2.4617 no 1_545
H7B N1 3.1358 no 2_656
H7B N3 3.3346 no 2_656
H7B C1 3.4203 no 2_656
H7B C3 3.4755 no 2_656
H7B C10 3.5620 no 2_656
H7B C18B 3.4658 no 2_556
H7B H13A 2.8391 no 2_556
H7B H18B 2.5676 no 2_556
H7C C7 3.1921 no 2_656
H7C C10 3.3723 no 2_656
H7C H7A 2.8566 no 2_656
H7C H7C 2.6719 no 2_656
H7C H13A 3.2477 no 2_556
H7C H18B 3.3611 no 2_556
H9A O1 3.3206 no 1_545
H9A O2A 3.1723 no 1_545
H9A C12A 3.5920 no 2_555
H9A C16B 3.2151 no 2_555
H9A H11B 2.9694 no 2_555
H9A H12A 2.8133 no 2_555
H9A H14A 3.4470 no 1_545
H9A H16A 2.7052 no 2_555
H9A H16B 2.9113 no 2_555
H9B C11A 3.2247 no 2_555
H9B C12A 3.1706 no 2_555
H9B C15B 3.3112 no 2_555
H9B C16B 3.1742 no 2_555
H9B H11A 3.3989 no 2_555
H9B H11B 2.6892 no 2_555
H9B H12A 2.6529 no 2_555
H9B H12B 2.9590 no .
H9B H12B 3.2633 no 2_555
H9B H15A 2.8266 no .
H9B H15A 3.2830 no 2_555
H9B H15B 2.9520 no 2_555
H9B H16A 2.9590 no 2_555
H9B H16B 2.9001 no 2_555
H9C O2A 2.9990 no 1_545
H9C C11A 3.4334 no 2_555
H9C C14A 3.1492 no 1_545
H9C C17B 3.4679 no 1_545
H9C H11B 2.5655 no 2_555
H9C H12A 3.4651 no 2_555
H9C H14A 2.4906 no 1_545
H9C H15B 3.2854 no 2_555
H9C H16A 2.9856 no 2_555
H9C H17B 2.5529 no 1_545
H9C H18A 3.5569 no 1_545
H11A S2 3.0351 no .
H11A O1 3.4598 no .
H11A N3 2.9826 no .
H11A C10 2.6695 no .
H11A H1 3.5003 no .
H11A H3 3.5140 no 2_666
H11A H9B 3.3989 no 2_555
H11B O2A 3.4015 no 2_565
H11B C9 2.9015 no 2_555
H11B H3 3.4836 no 2_666
H11B H9A 2.9694 no 2_555
H11B H9B 2.6892 no 2_555
H11B H9C 2.5655 no 2_555
H11B H11B 3.3027 no 2_565
H12A S2 3.4267 no 2_555
H12A C2 3.3419 no 1_454
H12A C9 3.1216 no 2_555
H12A H2 2.8503 no 1_454
H12A H3 3.5000 no 1_454
H12A H9A 2.8133 no 2_555
H12A H9B 2.6529 no 2_555
H12A H9C 3.4651 no 2_555
H12B C4 3.0362 no 2_556
H12B C5 3.2094 no 2_556
H12B C8 3.4562 no .
H12B H4A 2.5542 no 2_556
H12B H4B 2.9574 no 2_556
H12B H9B 2.9590 no .
H12B H9B 3.2633 no 2_555
H13A S2 3.5642 no 1_455
H13A O1 2.7909 no 2_566
H13A N3 3.1205 no 1_455
H13A C4 3.2838 no 2_556
H13A C5 3.4587 no 2_556
H13A C6 3.4717 no 2_556
H13A C7 3.3171 no 2_556
H13A C10 3.0106 no 1_455
H13A H4A 3.4040 no 2_556
H13A H4B 2.6149 no 2_556
H13A H7B 2.8391 no 2_556
H13A H7C 3.2477 no 2_556
H13B S2 3.5510 no 1_455
H13B N3 3.2199 no 1_455
H13B C2 3.2302 no 1_454
H13B C3 3.3937 no 2_566
H13B C10 3.0569 no 1_455
H13B H2 2.4483 no 1_454
H13B H3 3.3973 no 1_454
H13B H3 3.3449 no 2_566
H14A O1 3.5993 no .
H14A O1 2.9076 no 2_566
H14A N1 3.0441 no 2_566
H14A N2 3.1669 no 2_566
H14A C1 2.9206 no 2_566
H14A C2 3.4122 no 2_566
H14A C3 3.3194 no 2_566
H14A C9 3.2994 no 1_565
H14A H1 3.1925 no 2_566
H14A H9A 3.4470 no 1_565
H14A H9C 2.4906 no 1_565
H14A H14B 3.5030 no 2_566
H14B O1 2.7904 no .
H14B O1 2.1533 no 2_566
H14B C14A 3.2549 no 2_566
H14B H14A 3.5030 no 2_566
H14B H14B 2.4007 no 2_566
H15A C4 3.3658 no 2_556
H15A C5 3.2510 no 2_556
H15A C8 3.2842 no .
H15A C9 3.4911 no .
H15A H4A 2.9163 no 2_556
H15A H4B 3.3892 no 2_556
H15A H9B 2.8266 no .
H15A H9B 3.2830 no 2_555
H15B S2 3.0719 no .
H15B N3 3.3361 no .
H15B C9 3.4952 no 2_555
H15B C10 2.9180 no .
H15B H9B 2.9520 no 2_555
H15B H9C 3.2854 no 2_555
H16A C3 3.5752 no 1_454
H16A C9 3.0544 no 2_555
H16A H2 3.5102 no 1_454
H16A H3 3.0321 no 1_454
H16A H9A 2.7052 no 2_555
H16A H9B 2.9590 no 2_555
H16A H9C 2.9856 no 2_555
H16A H16A 3.0933 no 2_565
H16B S2 3.4878 no 2_555
H16B C2 3.0645 no 1_454
H16B C3 3.4201 no 1_454
H16B C9 3.3062 no 2_555
H16B H2 2.5524 no 1_454
H16B H3 3.2462 no 1_454
H16B H9A 2.9113 no 2_555
H16B H9B 2.9001 no 2_555
H17A O1 3.5448 no 2_566
H17A N1 3.3198 no 2_566
H17A N3 3.1267 no 1_455
H17A C2 3.2720 no 1_454
H17A C3 3.0746 no 2_566
H17A C10 3.0584 no 1_455
H17A H2 2.5217 no 1_454
H17A H3 3.3285 no 1_454
H17A H3 3.0668 no 2_566
H17B N1 3.4657 no 2_566
H17B N2 3.3983 no 2_566
H17B C1 3.4875 no 2_566
H17B C2 3.2748 no 2_566
H17B C3 3.3037 no 2_566
H17B C9 3.4598 no 1_565
H17B H3 3.3049 no 1_454
H17B H9C 2.5529 no 1_565
H18A O1 3.0643 no .
H18A O1 1.9131 no 2_566
H18A O3B 3.1444 no 2_566
H18A N1 3.4818 no 2_566
H18A C1 3.4889 no 2_566
H18A C18B 3.2753 no 2_566
H18A H1 3.4920 no 2_566
H18A H9C 3.5569 no 1_565
H18A H18A 2.6492 no 2_566
H18B O1 2.1515 no 2_566
H18B N3 3.3905 no 1_455
H18B C5 3.4974 no 2_556
H18B C6 3.2544 no 2_556
H18B C7 3.1799 no 2_556
H18B C10 3.5348 no 1_455
H18B H4B 3.0981 no 2_556
H18B H7B 2.5676 no 2_556
H18B H7C 3.3611 no 2_556

loop_
_geom_torsion_atom_site_label_1
_geom_torsion_atom_site_label_2
_geom_torsion_atom_site_label_3
_geom_torsion_atom_site_label_4
_geom_torsion
_geom_torsion_publ_flag
_geom_torsion_site_symmetry_1
_geom_torsion_site_symmetry_3
_geom_torsion_site_symmetry_4
N3 Cu1 N1 C1 -37.5(6) no . . .
N3 Cu1 N1 C3 151.4(5) no . . .
N3 Cu1 N1 C1 154.6(4) no 2_666 . .
N3 Cu1 N1 C3 -16.4(8) no 2_666 . .
N3 Cu1 N1 C1 -150.5(5) no . 2_666 2_666
N3 Cu1 N1 C3 37.7(7) no . 2_666 2_666
N3 Cu1 N1 C1 17.4(7) no 2_666 2_666 2_666
N3 Cu1 N1 C3 -154.3(4) no 2_666 2_666 2_666
C11A O2A C14A C13A -15(3) no . . .
C14A O2A C11A C12A 13(3) no . . .
C15B O3B C18B C17B -35(3) no . . .
C18B O3B C15B C16B 30(3) no . . .
Cu1 N1 C1 N2 -173.5(6) no . . .
Cu1 N1 C3 C2 172.5(6) no . . .
Cu1 N1 C1 N2 172.8(6) no 2_666 . .
Cu1 N1 C3 C2 -173.1(6) no 2_666 . .
C1 N1 C3 C2 0.2(7) no . . .
C3 N1 C1 N2 -0.4(7) no . . .
C1 N2 C2 C3 -0.3(6) no . . .
C2 N2 C1 N1 0.5(7) no . . .
C1 N2 C4 C5 -21.3(8) no . . .
C4 N2 C1 N1 -176.3(5) no . . .
C2 N2 C4 C5 162.4(5) no . . .
C4 N2 C2 C3 176.6(5) no . . .
N2 C2 C3 N1 0.0(7) no . . .
N2 C4 C5 C6 88.1(6) no . . .
N2 C4 C5 C8 -90.9(6) no . . 2_556
C4 C5 C6 C7 0.4(8) no . . .
C4 C5 C6 C8 178.8(5) no . . .
C4 C5 C8 C6 -178.7(5) no . 2_556 2_556
C4 C5 C8 C9 2.0(8) no . 2_556 2_556
C6 C5 C8 C6 2.3(8) no . 2_556 2_556
C6 C5 C8 C9 -176.9(5) no . 2_556 2_556
C8 C5 C6 C7 179.3(5) no 2_556 . .
C8 C5 C6 C8 -2.3(8) no 2_556 . .
C5 C6 C8 C5 2.3(8) no . . 2_556
C5 C6 C8 C9 -177.0(5) no . . .
C7 C6 C8 C5 -179.3(5) no . . 2_556
C7 C6 C8 C9 1.4(8) no . . .
O2A C11A C12A C13A -5(3) no . . .
C11A C12A C13A C14A -4(3) no . . .
C12A C13A C14A O2A 11(3) no . . .
O3B C15B C16B C17B -14(3) no . . .
C15B C16B C17B C18B -6(3) no . . .
C16B C17B C18B O3B 25(3) no . . .
